data_4314509
loop_
_publ_author_name
'Robert T. Butcher'
'Mark M. Turnbull'
'Christopher P. Landee'
'Alex Shapiro'
'Fan Xiao'
'David Garrett'
'Ward T. Robinson'
'Brendan Twamley'

_publ_contact_author_address
;Carlson School of Chemistry and Biochemistry
Clark University
950 Main St.
Worcester, MA  01610
USA
;
_publ_contact_author_email mturnbull@clarku.edu
_publ_contact_author_fax 508-793-8861
_publ_contact_author_name 'Mark M. Turnbull'
_publ_contact_author_phone 508-793-7167
_publ_section_title
;
 Crystal Structure and Magnetism of a Well Isolated 2D-Quantum Heisenberg
 Antiferromagnet, (Quinolinium)2CuBr4.2H2O, and Its Anhydrous Form
;
_journal_name_full 'Inorganic Chemistry'
_journal_page_first 427
_journal_page_last 434
_journal_paper_doi 10.1021/ic901216g
_journal_volume 49
_journal_year 2010
_chemical_formula_sum 'C18 H16 Br4 Cu N2'
_chemical_formula_weight 643.51
_chemical_name_systematic
; 
 bis(quinolinium) tetrabromocuprate 
;
_space_group_IT_number 2
_symmetry_cell_setting triclinic
_symmetry_space_group_name_Hall '-P 1'
_symmetry_space_group_name_H-M 'P -1'
_atom_sites_solution_hydrogens geom
_atom_sites_solution_primary direct
_atom_sites_solution_secondary difmap
_audit_creation_method SHELXL-97
_cell_angle_alpha 78.711(1)
_cell_angle_beta 83.454(1)
_cell_angle_gamma 71.745(1)
_cell_formula_units_Z 2
_cell_length_a 7.6738(2)
_cell_length_b 8.9490(2)
_cell_length_c 16.3254(5)
_cell_measurement_reflns_used 7860
_cell_measurement_temperature 150(2)
_cell_measurement_theta_max 28.86
_cell_measurement_theta_min 2.43
_cell_volume 1042.42(5)
_computing_cell_refinement 'Bruker SMART'
_computing_data_collection 'Bruker SMART'
_computing_data_reduction 'Bruker SAINT'
_computing_molecular_graphics 'Bruker SHELXTL'
_computing_publication_material 'Bruker SHELXTL'
_computing_structure_refinement 'SHELXL-97 (Sheldrick, 1997)'
_computing_structure_solution 'SHELXS-97 (Sheldrick, 1990)'
_diffrn_ambient_temperature 150(2)
_diffrn_measured_fraction_theta_full 0.996
_diffrn_measured_fraction_theta_max 0.996
_diffrn_measurement_device_type 'CCD area detector'
_diffrn_measurement_method 'phi and omega scans'
_diffrn_radiation_monochromator graphite
_diffrn_radiation_source 'fine-focus sealed tube'
_diffrn_radiation_type MoK\a
_diffrn_radiation_wavelength 0.71073
_diffrn_reflns_av_R_equivalents 0.0240
_diffrn_reflns_av_sigmaI/netI 0.0244
_diffrn_reflns_limit_h_max 9
_diffrn_reflns_limit_h_min -9
_diffrn_reflns_limit_k_max 11
_diffrn_reflns_limit_k_min -11
_diffrn_reflns_limit_l_max 20
_diffrn_reflns_limit_l_min -20
_diffrn_reflns_number 12194
_diffrn_reflns_theta_full 26.37
_diffrn_reflns_theta_max 26.37
_diffrn_reflns_theta_min 2.55
_exptl_absorpt_coefficient_mu 8.717
_exptl_absorpt_correction_T_max .5484
_exptl_absorpt_correction_T_min .221
_exptl_absorpt_correction_type empirical
_exptl_absorpt_process_details 'SADABS; Bruker 2004'
_exptl_crystal_colour black
_exptl_crystal_density_diffrn 2.050
_exptl_crystal_description Lath
_exptl_crystal_F_000 614
_exptl_crystal_size_max 0.63
_exptl_crystal_size_mid 0.16
_exptl_crystal_size_min 0.07
_refine_diff_density_max 0.697
_refine_diff_density_min -1.250
_refine_diff_density_rms 0.078
_refine_ls_extinction_method none
_refine_ls_goodness_of_fit_ref 1.033
_refine_ls_hydrogen_treatment mixed
_refine_ls_matrix_type full
_refine_ls_number_parameters 232
_refine_ls_number_reflns 4241
_refine_ls_number_restraints 0
_refine_ls_restrained_S_all 1.033
_refine_ls_R_factor_all 0.0284
_refine_ls_R_factor_gt 0.0235
_refine_ls_shift/su_max 0.001
_refine_ls_shift/su_mean 0.000
_refine_ls_structure_factor_coef Fsqd
_refine_ls_weighting_details 'calc w=1/[\s^2^(Fo^2^)+(0.0255P)^2^+1.1224P] where P=(Fo^2^+2Fc^2^)/3'
_refine_ls_weighting_scheme calc
_refine_ls_wR_factor_gt 0.0567
_refine_ls_wR_factor_ref 0.0592
_reflns_number_gt 3776
_reflns_number_total 4241
_reflns_threshold_expression >2sigma(I)
_cod_data_source_file ic901216g_si_001.cif
_cod_data_source_block rtbb
_cod_depositor_comments
;
The following automatic conversions were performed:

'_symmetry_cell_setting' value 'Triclinic' changed to 'triclinic'
according to the built-in table from CIF Core dictionary named
'cif_core.dic' version 2.4.1 from 2010-06-29.

Automatic conversion script
Id: cif_fix_values 1646 2011-03-28 12:23:43Z adriana 
;
_cod_database_code 4314509

loop_
_symmetry_equiv_pos_as_xyz
'x, y, z'
'-x, -y, -z'

loop_
_atom_site_label
_atom_site_type_symbol
_atom_site_fract_x
_atom_site_fract_y
_atom_site_fract_z
_atom_site_U_iso_or_equiv
_atom_site_adp_type
_atom_site_occupancy
_atom_site_symmetry_multiplicity
_atom_site_calc_flag
_atom_site_refinement_flags
_atom_site_disorder_assembly
_atom_site_disorder_group
Cu1 Cu 0.88799(4) 0.17514(4) 0.25469(2) 0.03030(9) Uani 1 1 d . . .
Br1 Br 0.94488(4) 0.42024(3) 0.190595(17) 0.03284(8) Uani 1 1 d . . .
Br2 Br 1.13863(5) 0.07027(3) 0.34538(2) 0.04548(10) Uani 1 1 d . . .
Br3 Br 0.56314(4) 0.26815(4) 0.280963(18) 0.03719(8) Uani 1 1 d . . .
Br4 Br 0.90866(4) -0.05857(4) 0.19897(2) 0.03958(9) Uani 1 1 d . . .
N1 N 0.4592(3) 0.1775(3) 0.10683(16) 0.0321(5) Uani 1 1 d . . .
H1 H 0.500(4) 0.176(4) 0.152(2) 0.039 Uiso 1 1 d . . .
C2 C 0.3168(4) 0.1199(4) 0.1120(2) 0.0416(7) Uani 1 1 d . . .
H2 H 0.2740 0.0754 0.1637 0.050 Uiso 1 1 calc R . .
C3 C 0.2322(4) 0.1270(4) 0.0390(3) 0.0497(9) Uani 1 1 d . . .
H3 H 0.1340 0.0858 0.0419 0.060 Uiso 1 1 calc R . .
C4 C 0.2951(4) 0.1952(4) -0.0367(2) 0.0486(9) Uani 1 1 d . . .
H4 H 0.2376 0.2016 -0.0850 0.058 Uiso 1 1 calc R . .
C5 C 0.4459(4) 0.2554(4) -0.04196(18) 0.0391(7) Uani 1 1 d . . .
C6 C 0.5203(4) 0.3267(5) -0.11772(19) 0.0527(10) Uani 1 1 d . . .
H6 H 0.4681 0.3358 -0.1678 0.063 Uiso 1 1 calc R . .
C7 C 0.6677(4) 0.3824(5) -0.1182(2) 0.0574(11) Uani 1 1 d . . .
H7 H 0.7146 0.4286 -0.1683 0.069 Uiso 1 1 calc R . .
C8 C 0.7488(4) 0.3697(5) -0.04244(19) 0.0472(9) Uani 1 1 d . . .
H8 H 0.8496 0.4069 -0.0435 0.057 Uiso 1 1 calc R . .
C9 C 0.6810(4) 0.3035(4) 0.03238(18) 0.0365(7) Uani 1 1 d . . .
H9 H 0.7336 0.2976 0.0820 0.044 Uiso 1 1 calc R . .
C10 C 0.5306(3) 0.2446(4) 0.03322(17) 0.0311(6) Uani 1 1 d . . .
N11 N 0.8175(3) 0.6076(3) 0.59984(14) 0.0269(5) Uani 1 1 d . . .
H11 H 0.815(4) 0.696(4) 0.6228(19) 0.032 Uiso 1 1 d . . .
C12 C 0.8781(3) 0.4603(3) 0.64218(19) 0.0313(6) Uani 1 1 d . . .
H12 H 0.9256 0.4433 0.6943 0.038 Uiso 1 1 calc R . .
C13 C 0.8702(4) 0.3309(3) 0.6083(2) 0.0395(7) Uani 1 1 d . . .
H13 H 0.9110 0.2276 0.6380 0.047 Uiso 1 1 calc R . .
C14 C 0.8021(4) 0.3574(4) 0.5313(2) 0.0452(8) Uani 1 1 d . . .
H14 H 0.7968 0.2713 0.5088 0.054 Uiso 1 1 calc R . .
C15 C 0.7394(3) 0.5143(4) 0.48490(19) 0.0341(6) Uani 1 1 d . . .
C16 C 0.6723(4) 0.5514(5) 0.4037(2) 0.0501(9) Uani 1 1 d . . .
H16 H 0.6664 0.4700 0.3774 0.060 Uiso 1 1 calc R . .
C17 C 0.6163(4) 0.7056(5) 0.3640(2) 0.0512(10) Uani 1 1 d . . .
H17 H 0.5731 0.7279 0.3107 0.061 Uiso 1 1 calc R . .
C18 C 0.6224(4) 0.8317(4) 0.40169(19) 0.0433(8) Uani 1 1 d . . .
H18 H 0.5830 0.9361 0.3732 0.052 Uiso 1 1 calc R . .
C19 C 0.6864(4) 0.8022(4) 0.48061(18) 0.0362(7) Uani 1 1 d . . .
H19 H 0.6895 0.8857 0.5060 0.043 Uiso 1 1 calc R . .
C20 C 0.7471(3) 0.6421(3) 0.52221(16) 0.0260(5) Uani 1 1 d . . .

loop_
_atom_site_aniso_label
_atom_site_aniso_U_11
_atom_site_aniso_U_22
_atom_site_aniso_U_33
_atom_site_aniso_U_23
_atom_site_aniso_U_13
_atom_site_aniso_U_12
Cu1 0.03149(18) 0.02571(18) 0.03792(18) -0.01264(14) -0.01663(14) -0.00502(14)
Br1 0.03043(14) 0.02727(15) 0.03916(15) -0.00414(11) -0.01509(11) -0.00262(11)
Br2 0.0625(2) 0.01750(14) 0.0630(2) 0.00031(13) -0.04590(17) -0.01080(13)
Br3 0.03299(15) 0.04236(17) 0.04288(16) -0.02564(13) -0.00399(12) -0.00891(12)
Br4 0.03612(16) 0.03503(16) 0.05540(19) -0.02660(14) -0.01730(13) -0.00511(12)
N1 0.0262(11) 0.0360(13) 0.0367(13) -0.0190(11) -0.0078(10) -0.0031(10)
C2 0.0303(15) 0.0314(16) 0.065(2) -0.0206(15) -0.0073(14) -0.0022(12)
C3 0.0310(16) 0.0369(18) 0.089(3) -0.0321(18) -0.0220(17) -0.0020(13)
C4 0.0340(16) 0.0476(19) 0.066(2) -0.0407(18) -0.0285(16) 0.0134(14)
C5 0.0248(13) 0.0492(18) 0.0385(16) -0.0312(14) -0.0134(12) 0.0142(12)
C6 0.0365(17) 0.074(3) 0.0310(16) -0.0278(16) -0.0143(13) 0.0230(16)
C7 0.0281(16) 0.090(3) 0.0309(16) -0.0111(17) 0.0000(12) 0.0151(17)
C8 0.0201(13) 0.072(2) 0.0385(16) -0.0086(16) -0.0038(12) 0.0017(14)
C9 0.0200(13) 0.0533(19) 0.0321(14) -0.0119(13) -0.0082(11) 0.0003(12)
C10 0.0206(12) 0.0394(16) 0.0302(14) -0.0197(12) -0.0076(10) 0.0059(11)
N11 0.0269(11) 0.0208(11) 0.0354(12) -0.0077(9) -0.0095(9) -0.0059(9)
C12 0.0222(12) 0.0279(14) 0.0437(16) 0.0002(12) -0.0081(11) -0.0088(11)
C13 0.0264(14) 0.0186(13) 0.074(2) -0.0054(14) -0.0092(14) -0.0070(11)
C14 0.0299(15) 0.0321(16) 0.082(2) -0.0296(16) -0.0098(15) -0.0074(13)
C15 0.0188(12) 0.0348(16) 0.0526(17) -0.0265(14) -0.0057(11) -0.0008(11)
C16 0.0271(15) 0.070(3) 0.061(2) -0.048(2) -0.0093(14) -0.0023(15)
C17 0.0280(15) 0.082(3) 0.0373(16) -0.0282(18) -0.0120(13) 0.0064(16)
C18 0.0306(15) 0.0485(19) 0.0373(16) -0.0049(14) -0.0117(12) 0.0091(13)
C19 0.0340(15) 0.0320(15) 0.0389(15) -0.0123(13) -0.0096(12) 0.0018(12)
C20 0.0194(12) 0.0256(13) 0.0331(13) -0.0123(11) -0.0065(10) -0.0007(10)

loop_
_atom_type_symbol
_atom_type_description
_atom_type_scat_dispersion_real
_atom_type_scat_dispersion_imag
_atom_type_scat_source
C C 0.0033 0.0016 'International Tables Vol C Tables 4.2.6.8 and 6.1.1.4'
H H 0.0000 0.0000 'International Tables Vol C Tables 4.2.6.8 and 6.1.1.4'
N N 0.0061 0.0033 'International Tables Vol C Tables 4.2.6.8 and 6.1.1.4'
Cu Cu 0.3201 1.2651 'International Tables Vol C Tables 4.2.6.8 and 6.1.1.4'
Br Br -0.2901 2.4595 'International Tables Vol C Tables 4.2.6.8 and 6.1.1.4'

loop_
_geom_angle_atom_site_label_1
_geom_angle_atom_site_label_2
_geom_angle_atom_site_label_3
_geom_angle
_geom_angle_site_symmetry_1
_geom_angle_site_symmetry_3
_geom_angle_publ_flag
Br3 Cu1 Br1 99.896(16) . . ?
Br3 Cu1 Br4 99.165(15) . . ?
Br1 Cu1 Br4 131.292(19) . . ?
Br3 Cu1 Br2 132.617(19) . . ?
Br1 Cu1 Br2 99.080(15) . . ?
Br4 Cu1 Br2 100.010(15) . . ?
C2 N1 C10 123.8(3) . . ?
N1 C2 C3 119.5(3) . . ?
C4 C3 C2 119.6(3) . . ?
C3 C4 C5 120.6(3) . . ?
C4 C5 C6 124.3(3) . . ?
C4 C5 C10 118.4(3) . . ?
C6 C5 C10 117.3(3) . . ?
C7 C6 C5 121.1(3) . . ?
C6 C7 C8 120.2(3) . . ?
C9 C8 C7 121.0(3) . . ?
C8 C9 C10 119.2(3) . . ?
N1 C10 C9 120.8(2) . . ?
N1 C10 C5 118.0(3) . . ?
C9 C10 C5 121.2(3) . . ?
C12 N11 C20 123.4(2) . . ?
N11 C12 C13 119.9(3) . . ?
C14 C13 C12 119.4(3) . . ?
C13 C14 C15 121.2(3) . . ?
C20 C15 C16 117.8(3) . . ?
C20 C15 C14 117.5(3) . . ?
C16 C15 C14 124.7(3) . . ?
C17 C16 C15 120.3(3) . . ?
C16 C17 C18 121.5(3) . . ?
C19 C18 C17 120.5(3) . . ?
C18 C19 C20 118.6(3) . . ?
N11 C20 C19 120.2(2) . . ?
N11 C20 C15 118.6(2) . . ?
C19 C20 C15 121.2(2) . . ?

loop_
_geom_bond_atom_site_label_1
_geom_bond_atom_site_label_2
_geom_bond_distance
_geom_bond_site_symmetry_2
_geom_bond_publ_flag
Cu1 Br3 2.3847(4) . ?
Cu1 Br1 2.3862(5) . ?
Cu1 Br4 2.3940(4) . ?
Cu1 Br2 2.3972(4) . ?
N1 C2 1.334(4) . ?
N1 C10 1.370(4) . ?
C2 C3 1.402(5) . ?
C3 C4 1.374(5) . ?
C4 C5 1.410(5) . ?
C5 C6 1.422(5) . ?
C5 C10 1.426(4) . ?
C6 C7 1.370(6) . ?
C7 C8 1.416(4) . ?
C8 C9 1.371(4) . ?
C9 C10 1.410(4) . ?
N11 C12 1.329(4) . ?
N11 C20 1.375(3) . ?
C12 C13 1.397(4) . ?
C13 C14 1.366(5) . ?
C14 C15 1.421(5) . ?
C15 C20 1.417(4) . ?
C15 C16 1.418(4) . ?
C16 C17 1.360(5) . ?
C17 C18 1.402(5) . ?
C18 C19 1.378(4) . ?
C19 C20 1.415(4) . ?

loop_
_geom_hbond_atom_site_label_D
_geom_hbond_atom_site_label_H
_geom_hbond_atom_site_label_A
_geom_hbond_distance_DH
_geom_hbond_distance_HA
_geom_hbond_distance_DA
_geom_hbond_angle_DHA
_geom_hbond_site_symmetry_A
N1 H1 Br3 0.84(3) 2.54(3) 3.347(2) 161(3) .
N11 H11 Br2 0.93(3) 2.39(3) 3.303(2) 166(2) 2_766

loop_
_geom_torsion_atom_site_label_1
_geom_torsion_atom_site_label_2
_geom_torsion_atom_site_label_3
_geom_torsion_atom_site_label_4
_geom_torsion
_geom_torsion_site_symmetry_1
_geom_torsion_site_symmetry_2
_geom_torsion_site_symmetry_3
_geom_torsion_site_symmetry_4
_geom_torsion_publ_flag
C10 N1 C2 C3 -0.1(4) . . . . ?
N1 C2 C3 C4 -0.9(4) . . . . ?
C2 C3 C4 C5 1.2(4) . . . . ?
C3 C4 C5 C6 179.6(3) . . . . ?
C3 C4 C5 C10 -0.3(4) . . . . ?
C4 C5 C6 C7 -179.8(3) . . . . ?
C10 C5 C6 C7 0.1(4) . . . . ?
C5 C6 C7 C8 -0.1(5) . . . . ?
C6 C7 C8 C9 -0.6(5) . . . . ?
C7 C8 C9 C10 1.3(5) . . . . ?
C2 N1 C10 C9 179.8(3) . . . . ?
C2 N1 C10 C5 0.9(4) . . . . ?
C8 C9 C10 N1 180.0(3) . . . . ?
C8 C9 C10 C5 -1.2(4) . . . . ?
C4 C5 C10 N1 -0.7(4) . . . . ?
C6 C5 C10 N1 179.4(2) . . . . ?
C4 C5 C10 C9 -179.5(3) . . . . ?
C6 C5 C10 C9 0.5(4) . . . . ?
C20 N11 C12 C13 -0.7(4) . . . . ?
N11 C12 C13 C14 0.8(4) . . . . ?
C12 C13 C14 C15 0.1(5) . . . . ?
C13 C14 C15 C20 -1.1(4) . . . . ?
C13 C14 C15 C16 178.0(3) . . . . ?
C20 C15 C16 C17 -0.5(4) . . . . ?
C14 C15 C16 C17 -179.5(3) . . . . ?
C15 C16 C17 C18 -0.2(5) . . . . ?
C16 C17 C18 C19 0.2(5) . . . . ?
C17 C18 C19 C20 0.6(4) . . . . ?
C12 N11 C20 C19 -179.5(3) . . . . ?
C12 N11 C20 C15 -0.4(4) . . . . ?
C18 C19 C20 N11 177.8(3) . . . . ?
C18 C19 C20 C15 -1.3(4) . . . . ?
C16 C15 C20 N11 -177.9(3) . . . . ?
C14 C15 C20 N11 1.2(4) . . . . ?
C16 C15 C20 C19 1.3(4) . . . . ?
C14 C15 C20 C19 -179.6(3) . . . . ?
